data_7233140
loop_
_publ_author_name
'Aleksandra Jankowiak'
'Andrzej Balinski'
'James E. Harvey'
'Kristein Mason'
'Adam Januszko'
'Piotr Kaszynski'
'Victor G. Young, Jr'
'Andre Persoons'

_publ_section_title
;
 [closo-B10H10]2- as a structural element for quadrupolar liquid crystals:
 a new class of liquid crystalline NLO chromophores
;
_journal_name_full 'Journal of Materials Chemistry C'
_journal_page_first 1144
_journal_page_last 1159
_journal_paper_doi 10.1039/C2TC00547F
_journal_volume 1
_journal_year 2013
_chemical_compound_source 'James E. Harvey'
_chemical_formula_sum 'C10 H28 B10 N2 S'
_chemical_formula_weight 316.50
_space_group_IT_number 14
_space_group_name_Hall '-P 2yn'
_space_group_name_H-M_alt 'P 1 21/n 1'
_symmetry_cell_setting monoclinic
_symmetry_space_group_name_H-M 'P 1 21/n 1'
_atom_sites_solution_hydrogens difmap
_atom_sites_solution_primary direct
_atom_sites_solution_secondary difmap
_cell_angle_alpha 90.000(1)
_cell_angle_beta 99.468(1)
_cell_angle_gamma 90.000(1)
_cell_formula_units_Z 8
_cell_length_a 10.7989(2)
_cell_length_b 21.0221(4)
_cell_length_c 17.1320(4)
_cell_measurement_reflns_used 7345
_cell_measurement_temperature 173(2)
_cell_volume 3836.25(14)
_computing_cell_refinement 'SMART, Siemens'
_computing_data_collection 'SMART, Siemens'
_computing_data_reduction 'SAINT, Siemens'
_computing_molecular_graphics 'SHELXTL, Siemens'
_computing_structure_refinement 'SHELXL-93 (Sheldrick, 1993)'
_computing_structure_solution 'SHELXS-86 (Sheldrick, 1990)'
_diffrn_ambient_temperature 173(2)
_diffrn_measurement_device 'SMART CCD System, Siemens'
_diffrn_measurement_method \w-scans
_diffrn_radiation_monochromator graphite
_diffrn_radiation_source 'normal-focus sealed tube'
_diffrn_radiation_type MoK\a
_diffrn_radiation_wavelength 0.71073
_diffrn_reflns_av_R_equivalents 0.0662
_diffrn_reflns_av_sigmaI/netI 0.0659
_diffrn_reflns_limit_h_max 11
_diffrn_reflns_limit_h_min -12
_diffrn_reflns_limit_k_max 24
_diffrn_reflns_limit_k_min -24
_diffrn_reflns_limit_l_max 20
_diffrn_reflns_limit_l_min -20
_diffrn_reflns_number 25968
_diffrn_reflns_theta_max 25.01
_diffrn_reflns_theta_min 1.55
_exptl_absorpt_coefficient_mu 0.161
_exptl_absorpt_correction_T_max 1.000000
_exptl_absorpt_correction_T_min 0.746792
_exptl_absorpt_correction_type sadabs
_exptl_crystal_colour colorless
_exptl_crystal_density_diffrn 1.096
_exptl_crystal_description block
_exptl_crystal_F_000 1344
_exptl_crystal_size_max 0.84
_exptl_crystal_size_mid 0.48
_exptl_crystal_size_min 0.36
_refine_diff_density_max 0.231
_refine_diff_density_min -0.204
_refine_diff_density_rms 0.044
_refine_ls_extinction_method none
_refine_ls_goodness_of_fit_all 1.059
_refine_ls_goodness_of_fit_obs 1.165
_refine_ls_hydrogen_treatment refall
_refine_ls_matrix_type full
_refine_ls_number_parameters 639
_refine_ls_number_reflns 6707
_refine_ls_number_restraints 0
_refine_ls_restrained_S_all 1.059
_refine_ls_restrained_S_obs 1.165
_refine_ls_R_factor_all 0.1031
_refine_ls_R_factor_obs 0.0580
_refine_ls_shift/esd_max 0.001
_refine_ls_shift/esd_mean 0.000
_refine_ls_structure_factor_coef Fsqd
_refine_ls_weighting_details 'w=1/[\s^2^(Fo^2^)+(0.0423P)^2^+1.2133P] where P=(Fo^2^+2Fc^2^)/3'
_refine_ls_weighting_scheme calc
_refine_ls_wR_factor_all 0.1180
_refine_ls_wR_factor_obs 0.1040
_reflns_number_observed 4513
_reflns_number_total 6707
_reflns_observed_criterion >2sigma(I)
_cod_data_source_file 1000002.cif
_cod_data_source_block 1000002
_cod_depositor_comments
;
The following automatic conversions were performed:

data item '_refine_ls_weighting_scheme' value 'calc
w=1/[\s^2^(Fo^2^)+(0.0423P)^2^+1.2133P] where P=(Fo^2^+2Fc^2^)/3' was
changed to 'calc'. A new data item '_refine_ls_weighting_details' was
created with the value set to
'w=1/[\s^2^(Fo^2^)+(0.0423P)^2^+1.2133P] where P=(Fo^2^+2Fc^2^)/3'.

Automatic conversion script
Id: cif_fix_values 6909 2019-04-08 15:41:33Z antanas 

2024-09-02
Z value and formula fixed to values more according to usual
chemical conventions.                 miguel
;
_cod_original_formula_sum 'C20 H56 B20 N4 S2'
_cod_original_formula_weight 633.01
_cod_original_formula_units_Z 4
_cod_original_sg_symbol_H-M P2(1)/n
_cod_database_code 7233140

loop_
_symmetry_equiv_pos_as_xyz
'x, y, z'
'-x+1/2, y+1/2, -z+1/2'
'-x, -y, -z'
'x-1/2, -y-1/2, z-1/2'

loop_
_atom_site_aniso_label
_atom_site_aniso_U_11
_atom_site_aniso_U_22
_atom_site_aniso_U_33
_atom_site_aniso_U_23
_atom_site_aniso_U_13
_atom_site_aniso_U_12
S1 0.0380(4) 0.0277(4) 0.0422(4) -0.0105(3) -0.0030(3) 0.0060(3)
S2 0.0337(4) 0.0278(4) 0.0364(4) 0.0090(3) -0.0012(3) -0.0047(3)
N1 0.0383(15) 0.0325(13) 0.0351(13) -0.0029(10) 0.0081(12) 0.0029(11)
N2 0.045(2) 0.052(2) 0.048(2) -0.0034(13) -0.0015(13) 0.0090(13)
N3 0.0371(14) 0.0294(13) 0.0268(12) 0.0007(10) 0.0086(11) -0.0026(11)
N4 0.0381(15) 0.048(2) 0.0381(14) 0.0013(11) 0.0013(12) -0.0048(12)
B1 0.033(2) 0.025(2) 0.037(2) -0.0059(13) 0.0041(14) 0.0011(13)
B2 0.037(2) 0.024(2) 0.041(2) -0.0075(14) 0.0068(15) 0.0016(14)
B3 0.038(2) 0.026(2) 0.038(2) 0.0009(14) 0.0054(15) 0.0050(14)
B4 0.032(2) 0.027(2) 0.045(2) 0.0026(14) 0.013(2) 0.0050(14)
B5 0.039(2) 0.025(2) 0.027(2) 0.0034(13) 0.0067(14) 0.0041(14)
B6 0.038(2) 0.020(2) 0.031(2) -0.0012(12) 0.0065(14) 0.0016(14)
B7 0.038(2) 0.028(2) 0.030(2) -0.0014(13) 0.0059(14) -0.0009(15)
B8 0.036(2) 0.027(2) 0.031(2) -0.0051(13) 0.0035(14) 0.0018(14)
B9 0.035(2) 0.028(2) 0.036(2) -0.0024(14) 0.0068(15) 0.0038(14)
B10 0.030(2) 0.027(2) 0.034(2) 0.0030(13) 0.0044(14) 0.0010(13)
B11 0.031(2) 0.026(2) 0.031(2) 0.0059(13) 0.0031(13) -0.0002(13)
B12 0.035(2) 0.025(2) 0.0215(15) 0.0029(12) 0.0034(13) -0.0024(13)
B13 0.035(2) 0.027(2) 0.027(2) 0.0021(13) 0.0080(14) -0.0039(14)
B14 0.036(2) 0.024(2) 0.032(2) 0.0041(13) 0.0052(14) 0.0000(14)
B15 0.038(2) 0.024(2) 0.033(2) -0.0016(13) 0.0118(14) -0.0030(14)
B16 0.031(2) 0.022(2) 0.037(2) 0.0034(13) 0.0088(14) 0.0004(13)
B17 0.037(2) 0.023(2) 0.025(2) 0.0011(13) 0.0062(13) -0.0004(13)
B18 0.032(2) 0.022(2) 0.025(2) 0.0013(12) 0.0065(13) -0.0019(13)
B19 0.033(2) 0.025(2) 0.025(2) 0.0022(12) 0.0070(13) 0.0038(14)
B20 0.028(2) 0.032(2) 0.026(2) -0.0003(13) 0.0029(13) -0.0018(13)
C1 0.029(2) 0.032(2) 0.057(2) 0.017(2) 0.0064(14) -0.0021(14)
C2 0.029(2) 0.031(2) 0.059(2) 0.012(2) 0.000(2) -0.0041(13)
C3 0.031(2) 0.0226(14) 0.0265(14) -0.0027(11) 0.0033(12) -0.0025(11)
C4 0.037(2) 0.037(2) 0.0265(15) 0.0024(13) 0.0067(13) 0.0031(13)
C5 0.036(2) 0.043(2) 0.030(2) 0.0010(13) 0.0112(14) 0.0027(14)
C6 0.035(2) 0.027(2) 0.031(2) 0.0042(12) 0.0016(13) -0.0003(13)
C7 0.036(2) 0.037(2) 0.035(2) 0.0052(14) 0.0053(13) 0.0014(13)
C8 0.038(2) 0.035(2) 0.038(2) 0.0031(14) 0.0027(14) 0.0055(14)
C9 0.036(2) 0.041(2) 0.049(2) 0.011(2) 0.0082(15) 0.0036(14)
C10 0.044(2) 0.051(2) 0.068(3) 0.016(2) 0.016(2) 0.014(2)
C11 0.040(2) 0.042(2) 0.029(2) -0.0033(13) 0.0120(14) -0.0050(14)
C12 0.037(2) 0.047(2) 0.027(2) -0.0051(14) 0.0066(13) -0.0113(15)
C13 0.032(2) 0.0264(15) 0.0220(13) 0.0039(11) 0.0057(11) 0.0003(12)
C14 0.031(2) 0.031(2) 0.043(2) -0.0049(13) 0.0045(14) 0.0025(13)
C15 0.031(2) 0.030(2) 0.040(2) -0.0103(14) 0.0082(13) -0.0013(13)
C16 0.037(2) 0.038(2) 0.0263(15) -0.0025(13) 0.0035(13) -0.0053(13)
C17 0.033(2) 0.033(2) 0.0298(15) -0.0030(13) 0.0047(13) -0.0015(13)
C18 0.037(2) 0.036(2) 0.032(2) -0.0017(14) 0.0005(13) -0.0036(13)
C19 0.039(2) 0.040(2) 0.045(2) -0.003(2) 0.0086(15) -0.0072(15)
C20 0.042(2) 0.062(3) 0.076(3) -0.020(2) 0.017(2) -0.020(2)

loop_
_atom_site_label
_atom_site_type_symbol
_atom_site_fract_x
_atom_site_fract_y
_atom_site_fract_z
_atom_site_U_iso_or_equiv
_atom_site_thermal_displace_type
_atom_site_occupancy
_atom_site_calc_flag
_atom_site_refinement_flags
_atom_site_disorder_group
S1 S 0.90106(6) 0.24399(3) 0.61912(4) 0.0370(2) Uani 1 d . .
S2 S 0.37357(6) 0.01299(3) 0.61094(4) 0.0335(2) Uani 1 d . .
N1 N 1.4731(2) 0.19890(10) 0.86156(13) 0.0351(5) Uani 1 d . .
N2 N 1.5620(2) 0.19089(12) 0.90234(15) 0.0494(7) Uani 1 d . .
N3 N 0.9575(2) 0.04954(10) 0.84231(12) 0.0307(5) Uani 1 d . .
N4 N 1.0513(2) 0.05400(11) 0.87870(13) 0.0418(6) Uani 1 d . .
B1 B 1.0534(3) 0.23183(14) 0.6872(2) 0.0316(7) Uani 1 d . .
B2 B 1.1462(3) 0.16723(14) 0.6940(2) 0.0339(7) Uani 1 d . .
B3 B 1.2296(3) 0.15836(15) 0.7936(2) 0.0341(7) Uani 1 d . .
B4 B 1.0835(3) 0.20298(14) 0.7795(2) 0.0340(7) Uani 1 d . .
B5 B 1.2219(3) 0.24134(14) 0.8343(2) 0.0304(7) Uani 1 d . .
B6 B 1.1351(3) 0.28325(14) 0.7516(2) 0.0297(7) Uani 1 d . .
B7 B 1.3014(3) 0.27272(14) 0.7532(2) 0.0317(7) Uani 1 d . .
B8 B 1.1968(3) 0.24758(14) 0.6653(2) 0.0315(7) Uani 1 d . .
B9 B 1.3103(3) 0.19024(14) 0.7123(2) 0.0328(7) Uani 1 d . .
B10 B 1.3512(3) 0.20910(14) 0.8083(2) 0.0305(7) Uani 1 d . .
B11 B 0.5310(3) 0.02242(14) 0.6743(2) 0.0295(7) Uani 1 d . .
B12 B 0.6725(3) 0.00371(13) 0.6522(2) 0.0274(7) Uani 1 d . .
B13 B 0.7901(3) 0.06032(14) 0.6967(2) 0.0298(7) Uani 1 d . .
B14 B 0.6281(3) 0.08538(14) 0.6786(2) 0.0311(7) Uani 1 d . .
B15 B 0.7141(3) 0.09511(14) 0.7780(2) 0.0312(7) Uani 1 d . .
B16 B 0.5650(3) 0.05308(14) 0.7659(2) 0.0294(7) Uani 1 d . .
B17 B 0.7012(3) 0.01344(13) 0.8212(2) 0.0282(7) Uani 1 d . .
B18 B 0.6106(3) -0.02901(13) 0.7395(2) 0.0261(7) Uani 1 d . .
B19 B 0.7771(3) -0.02170(14) 0.7404(2) 0.0274(7) Uani 1 d . .
B20 B 0.8317(3) 0.04251(14) 0.7933(2) 0.0286(7) Uani 1 d . .
C1 C 0.7845(3) 0.25553(15) 0.6824(2) 0.0393(7) Uani 1 d . .
H1A H 0.7681(24) 0.2153(13) 0.7024(15) 0.047(8) Uiso 1 d . .
H1B H 0.8206(25) 0.2851(13) 0.7252(16) 0.052(9) Uiso 1 d . .
C2 C 0.6641(3) 0.28199(14) 0.6341(2) 0.0407(7) Uani 1 d . .
H2A H 0.6330(24) 0.2562(13) 0.5952(16) 0.039(8) Uiso 1 d . .
H2B H 0.5960(27) 0.2822(13) 0.6700(17) 0.061(9) Uiso 1 d . .
C3 C 0.6800(2) 0.34749(12) 0.59839(15) 0.0270(6) Uani 1 d . .
H3A H 0.7082(20) 0.3738(11) 0.6400(13) 0.023(6) Uiso 1 d . .
C4 C 0.7803(3) 0.34750(14) 0.5451(2) 0.0332(6) Uani 1 d . .
H4A H 0.7515(22) 0.3205(12) 0.4973(15) 0.038(7) Uiso 1 d . .
H4B H 0.7887(23) 0.3899(13) 0.5228(15) 0.042(8) Uiso 1 d . .
C5 C 0.9094(3) 0.32561(14) 0.5862(2) 0.0356(7) Uani 1 d . .
H5A H 0.9392(22) 0.3525(12) 0.6323(15) 0.035(7) Uiso 1 d . .
H5B H 0.9741(23) 0.3246(11) 0.5525(15) 0.040(7) Uiso 1 d . .
C6 C 0.5564(3) 0.37410(13) 0.5534(2) 0.0315(6) Uani 1 d . .
H6A H 0.5299(23) 0.3481(12) 0.5048(16) 0.041(7) Uiso 1 d . .
H6B H 0.5770(21) 0.4166(12) 0.5354(13) 0.031(7) Uiso 1 d . .
C7 C 0.4497(3) 0.38047(15) 0.6007(2) 0.0359(7) Uani 1 d . .
H7A H 0.4772(24) 0.4048(12) 0.6481(16) 0.044(8) Uiso 1 d . .
H7B H 0.4237(23) 0.3388(13) 0.6175(15) 0.043(8) Uiso 1 d . .
C8 C 0.3326(3) 0.41260(15) 0.5553(2) 0.0373(7) Uani 1 d . .
H8A H 0.3565(22) 0.4534(13) 0.5314(14) 0.040(7) Uiso 1 d . .
H8B H 0.2988(26) 0.3875(13) 0.5093(17) 0.053(9) Uiso 1 d . .
C9 C 0.2343(3) 0.4289(2) 0.6070(2) 0.0418(7) Uani 1 d . .
H9A H 0.2083(23) 0.3899(13) 0.6309(15) 0.039(8) Uiso 1 d . .
H9B H 0.2747(29) 0.4560(15) 0.6496(19) 0.071(11) Uiso 1 d . .
C10 C 0.1205(3) 0.4629(2) 0.5633(2) 0.0537(9) Uani 1 d . .
H10A H 0.0624(31) 0.4691(15) 0.5976(19) 0.074(11) Uiso 1 d . .
H10B H 0.0788(32) 0.4355(16) 0.5137(21) 0.092(13) Uiso 1 d . .
H10C H 0.1446(25) 0.5038(14) 0.5447(16) 0.050(9) Uiso 1 d . .
C11 C 0.3795(3) -0.06505(14) 0.5661(2) 0.0365(7) Uani 1 d . .
H11A H 0.4313(23) -0.0615(11) 0.5282(15) 0.036(7) Uiso 1 d . .
H11B H 0.4186(22) -0.0936(11) 0.6082(15) 0.031(7) Uiso 1 d . .
C12 C 0.2472(3) -0.0854(2) 0.5289(2) 0.0370(7) Uani 1 d . .
H12A H 0.2542(23) -0.1261(13) 0.5029(15) 0.043(8) Uiso 1 d . .
H12B H 0.2164(23) -0.0531(13) 0.4882(16) 0.044(8) Uiso 1 d . .
C13 C 0.1550(2) -0.09251(12) 0.58740(14) 0.0267(6) Uani 1 d . .
H13A H 0.1834(20) -0.1243(11) 0.6238(13) 0.024(6) Uiso 1 d . .
C14 C 0.1432(3) -0.03131(13) 0.6343(2) 0.0351(7) Uani 1 d . .
H14A H 0.1037(24) 0.0023(13) 0.5996(16) 0.049(8) Uiso 1 d . .
H14B H 0.0859(23) -0.0372(11) 0.6733(15) 0.038(7) Uiso 1 d . .
C15 C 0.2679(2) -0.00746(14) 0.6796(2) 0.0334(6) Uani 1 d . .
H15A H 0.3138(23) -0.0410(12) 0.7166(15) 0.044(8) Uiso 1 d . .
H15B H 0.2575(22) 0.0305(12) 0.7076(15) 0.040(8) Uiso 1 d . .
C16 C 0.0275(3) -0.11488(14) 0.5420(2) 0.0339(7) Uani 1 d . .
H16A H -0.0055(24) -0.0837(12) 0.5005(16) 0.044(8) Uiso 1 d . .
H16B H 0.0409(23) -0.1539(12) 0.5135(15) 0.041(8) Uiso 1 d . .
C17 C -0.0732(3) -0.13020(14) 0.5913(2) 0.0321(6) Uani 1 d . .
H17A H -0.0977(21) -0.0919(11) 0.6161(13) 0.027(7) Uiso 1 d . .
H17B H -0.0385(23) -0.1599(12) 0.6351(15) 0.043(8) Uiso 1 d . .
C18 C -0.1917(3) -0.15881(15) 0.5432(2) 0.0354(7) Uani 1 d . .
H18A H -0.2274(23) -0.1290(12) 0.5029(16) 0.043(8) Uiso 1 d . .
H18B H -0.1658(23) -0.1958(13) 0.5148(15) 0.044(8) Uiso 1 d . .
C19 C -0.2907(3) -0.1795(2) 0.5917(2) 0.0414(7) Uani 1 d . .
H19A H -0.3152(25) -0.1434(14) 0.6219(17) 0.055(9) Uiso 1 d . .
H19B H -0.2518(25) -0.2111(13) 0.6298(17) 0.053(9) Uiso 1 d . .
C20 C -0.4058(3) -0.2084(2) 0.5410(3) 0.0595(10) Uani 1 d . .
H20A H -0.4685(30) -0.2170(14) 0.5708(18) 0.064(10) Uiso 1 d . .
H20B H -0.3856(31) -0.2469(17) 0.5154(21) 0.085(12) Uiso 1 d . .
H20C H -0.4464(32) -0.1749(17) 0.4998(22) 0.091(13) Uiso 1 d . .
H2 H 1.1205(20) 0.1253(11) 0.6585(13) 0.032(6) Uiso 1 d . .
H3 H 1.2347(20) 0.1109(11) 0.8221(13) 0.028(6) Uiso 1 d . .
H4 H 1.0078(23) 0.1870(12) 0.8104(15) 0.045(7) Uiso 1 d . .
H5 H 1.2203(20) 0.2573(10) 0.8926(14) 0.033(7) Uiso 1 d . .
H6 H 1.0989(19) 0.3309(10) 0.7597(12) 0.021(6) Uiso 1 d . .
H7 H 1.3609(21) 0.3119(11) 0.7511(13) 0.033(7) Uiso 1 d . .
H8 H 1.2099(21) 0.2672(11) 0.6059(14) 0.041(7) Uiso 1 d . .
H9 H 1.3795(24) 0.1676(12) 0.6811(15) 0.051(8) Uiso 1 d . .
H12 H 0.6841(20) -0.0171(10) 0.5952(13) 0.029(6) Uiso 1 d . .
H13 H 0.8594(21) 0.0810(11) 0.6635(13) 0.035(7) Uiso 1 d . .
H14 H 0.6022(20) 0.1275(11) 0.6411(13) 0.028(6) Uiso 1 d . .
H15 H 0.7207(19) 0.1408(10) 0.8051(12) 0.024(6) Uiso 1 d . .
H16 H 0.4902(22) 0.0702(11) 0.7948(14) 0.037(7) Uiso 1 d . .
H17 H 0.7022(21) -0.0022(11) 0.8815(14) 0.034(6) Uiso 1 d . .
H18 H 0.5694(20) -0.0763(11) 0.7507(13) 0.034(7) Uiso 1 d . .
H19 H 0.8338(20) -0.0615(11) 0.7388(13) 0.029(6) Uiso 1 d . .

loop_
_atom_type_symbol
_atom_type_description
_atom_type_scat_dispersion_real
_atom_type_scat_dispersion_imag
_atom_type_scat_source
C C 0.0033 0.0016 'International Tables Vol C Tables 4.2.6.8 and 6.1.1.4'
H H 0.0000 0.0000 'International Tables Vol C Tables 4.2.6.8 and 6.1.1.4'
B B 0.0013 0.0007 'International Tables Vol C Tables 4.2.6.8 and 6.1.1.4'
N N 0.0061 0.0033 'International Tables Vol C Tables 4.2.6.8 and 6.1.1.4'
S S 0.1246 0.1234 'International Tables Vol C Tables 4.2.6.8 and 6.1.1.4'

loop_
_geom_angle_atom_site_label_1
_geom_angle_atom_site_label_2
_geom_angle_atom_site_label_3
_geom_angle
_geom_angle_site_symmetry_1
_geom_angle_site_symmetry_3
C1 S1 C5 97.75(14) . .
C1 S1 B1 105.77(14) . .
C5 S1 B1 103.89(13) . .
C11 S2 C15 97.45(13) . .
C11 S2 B11 104.42(13) . .
C15 S2 B11 104.87(13) . .
N2 N1 B10 178.4(3) . .
N4 N3 B20 179.2(3) . .
B4 B1 B2 67.7(2) . .
B4 B1 B8 103.8(2) . .
B2 B1 B8 67.3(2) . .
B4 B1 B6 67.4(2) . .
B2 B1 B6 103.3(2) . .
B8 B1 B6 67.6(2) . .
B4 B1 S1 130.7(2) . .
B2 B1 S1 127.4(2) . .
B8 B1 S1 125.5(2) . .
B6 B1 S1 129.2(2) . .
B1 B2 B3 110.4(2) . .
B1 B2 B9 110.6(2) . .
B3 B2 B9 62.7(2) . .
B1 B2 B8 56.5(2) . .
B3 B2 B8 102.8(2) . .
B9 B2 B8 58.9(2) . .
B1 B2 B4 56.0(2) . .
B3 B2 B4 59.3(2) . .
B9 B2 B4 103.1(2) . .
B8 B2 B4 90.1(2) . .
B1 B2 H2 121.6(12) . .
B3 B2 H2 119.4(12) . .
B9 B2 H2 117.9(12) . .
B8 B2 H2 130.4(12) . .
B4 B2 H2 132.6(12) . .
B10 B3 B2 109.4(2) . .
B10 B3 B4 109.4(2) . .
B2 B3 B4 62.2(2) . .
B10 B3 B9 55.9(2) . .
B2 B3 B9 58.9(2) . .
B4 B3 B9 102.4(2) . .
B10 B3 B5 55.8(2) . .
B2 B3 B5 102.0(2) . .
B4 B3 B5 58.8(2) . .
B9 B3 B5 89.9(2) . .
B10 B3 H3 121.7(12) . .
B2 B3 H3 119.4(12) . .
B4 B3 H3 120.2(12) . .
B9 B3 H3 130.6(12) . .
B5 B3 H3 132.2(12) . .
B1 B4 B3 110.0(2) . .
B1 B4 B5 110.0(2) . .
B3 B4 B5 62.5(2) . .
B1 B4 B6 56.6(2) . .
B3 B4 B6 102.2(2) . .
B5 B4 B6 58.4(2) . .
B1 B4 B2 56.3(2) . .
B3 B4 B2 58.5(2) . .
B5 B4 B2 102.1(2) . .
B6 B4 B2 90.1(2) . .
B1 B4 H4 121.4(13) . .
B3 B4 H4 118.5(13) . .
B5 B4 H4 120.1(13) . .
B6 B4 H4 132.8(13) . .
B2 B4 H4 130.4(13) . .
B10 B5 B6 109.7(2) . .
B10 B5 B4 109.5(2) . .
B6 B5 B4 62.1(2) . .
B10 B5 B7 56.0(2) . .
B6 B5 B7 59.0(2) . .
B4 B5 B7 102.2(2) . .
B10 B5 B3 55.8(2) . .
B6 B5 B3 102.2(2) . .
B4 B5 B3 58.7(2) . .
B7 B5 B3 89.9(2) . .
B10 B5 H5 121.6(12) . .
B6 B5 H5 120.2(12) . .
B4 B5 H5 119.3(13) . .
B7 B5 H5 132.2(12) . .
B3 B5 H5 130.7(12) . .
B1 B6 B5 110.5(2) . .
B1 B6 B7 110.1(2) . .
B5 B6 B7 62.5(2) . .
B1 B6 B4 56.0(2) . .
B5 B6 B4 59.5(2) . .
B7 B6 B4 102.9(2) . .
B1 B6 B8 56.2(2) . .
B5 B6 B8 102.6(2) . .
B7 B6 B8 58.8(2) . .
B4 B6 B8 90.0(2) . .
B1 B6 H6 120.7(11) . .
B5 B6 H6 120.1(11) . .
B7 B6 H6 119.1(11) . .
B4 B6 H6 132.0(11) . .
B8 B6 H6 130.3(11) . .
B10 B7 B6 109.5(2) . .
B10 B7 B8 109.6(2) . .
B6 B7 B8 62.5(2) . .
B10 B7 B5 56.2(2) . .
B6 B7 B5 58.5(2) . .
B8 B7 B5 102.5(2) . .
B10 B7 B9 56.0(2) . .
B6 B7 B9 102.6(2) . .
B8 B7 B9 58.8(2) . .
B5 B7 B9 90.5(2) . .
B10 B7 H7 120.4(13) . .
B6 B7 H7 121.1(13) . .
B8 B7 H7 120.2(13) . .
B5 B7 H7 131.4(13) . .
B9 B7 H7 130.0(13) . .
B1 B8 B7 110.1(2) . .
B1 B8 B9 110.5(2) . .
B7 B8 B9 62.6(2) . .
B1 B8 B2 56.2(2) . .
B7 B8 B2 102.4(2) . .
B9 B8 B2 59.1(2) . .
B1 B8 B6 56.2(2) . .
B7 B8 B6 58.7(2) . .
B9 B8 B6 102.6(2) . .
B2 B8 B6 89.8(2) . .
B1 B8 H8 121.9(12) . .
B7 B8 H8 119.4(12) . .
B9 B8 H8 117.9(12) . .
B2 B8 H8 130.9(12) . .
B6 B8 H8 132.8(12) . .
B10 B9 B8 109.2(2) . .
B10 B9 B2 108.9(2) . .
B8 B9 B2 62.0(2) . .
B10 B9 B7 55.8(2) . .
B8 B9 B7 58.6(2) . .
B2 B9 B7 101.7(2) . .
B10 B9 B3 55.9(2) . .
B8 B9 B3 101.8(2) . .
B2 B9 B3 58.3(2) . .
B7 B9 B3 89.7(2) . .
B10 B9 H9 119.3(14) . .
B8 B9 H9 122.5(14) . .
B2 B9 H9 121.7(14) . .
B7 B9 H9 131.5(14) . .
B3 B9 H9 129.9(14) . .
N1 B10 B7 129.1(2) . .
N1 B10 B5 125.9(2) . .
B7 B10 B5 67.8(2) . .
N1 B10 B9 129.1(2) . .
B7 B10 B9 68.2(2) . .
B5 B10 B9 105.0(2) . .
N1 B10 B3 126.2(2) . .
B7 B10 B3 104.7(2) . .
B5 B10 B3 68.4(2) . .
B9 B10 B3 68.3(2) . .
B12 B11 B16 103.4(2) . .
B12 B11 B14 67.1(2) . .
B16 B11 B14 67.6(2) . .
B12 B11 B18 67.4(2) . .
B16 B11 B18 67.5(2) . .
B14 B11 B18 103.2(2) . .
B12 B11 S2 128.2(2) . .
B16 B11 S2 128.4(2) . .
B14 B11 S2 127.6(2) . .
B18 B11 S2 129.2(2) . .
B11 B12 B19 110.3(2) . .
B11 B12 B13 110.6(2) . .
B19 B12 B13 63.0(2) . .
B11 B12 B14 56.5(2) . .
B19 B12 B14 102.7(2) . .
B13 B12 B14 58.8(2) . .
B11 B12 B18 56.5(2) . .
B19 B12 B18 58.6(2) . .
B13 B12 B18 102.9(2) . .
B14 B12 B18 90.3(2) . .
B11 B12 H12 122.4(11) . .
B19 B12 H12 118.6(12) . .
B13 B12 H12 117.5(12) . .
B14 B12 H12 131.1(12) . .
B18 B12 H12 132.4(12) . .
B20 B13 B14 109.2(2) . .
B20 B13 B12 108.8(2) . .
B14 B13 B12 61.8(2) . .
B20 B13 B15 55.7(2) . .
B14 B13 B15 58.9(2) . .
B12 B13 B15 101.9(2) . .
B20 B13 B19 55.6(2) . .
B14 B13 B19 101.6(2) . .
B12 B13 B19 58.42(15) . .
B15 B13 B19 89.5(2) . .
B20 B13 H13 120.1(12) . .
B14 B13 H13 121.2(12) . .
B12 B13 H13 121.9(12) . .
B15 B13 H13 130.4(12) . .
B19 B13 H13 131.6(12) . .
B11 B14 B13 111.0(2) . .
B11 B14 B15 110.4(2) . .
B13 B14 B15 62.5(2) . .
B11 B14 B12 56.4(2) . .
B13 B14 B12 59.4(2) . .
B15 B14 B12 102.7(2) . .
B11 B14 B16 56.2(2) . .
B13 B14 B16 103.1(2) . .
B15 B14 B16 59.1(2) . .
B12 B14 B16 90.1(2) . .
B11 B14 H14 120.6(12) . .
B13 B14 H14 118.7(12) . .
B15 B14 H14 119.9(12) . .
B12 B14 H14 130.7(12) . .
B16 B14 H14 131.8(12) . .
B20 B15 B14 109.3(2) . .
B20 B15 B16 109.4(2) . .
B14 B15 B16 62.0(2) . .
B20 B15 B13 56.2(2) . .
B14 B15 B13 58.5(2) . .
B16 B15 B13 102.3(2) . .
B20 B15 B17 55.9(2) . .
B14 B15 B17 102.0(2) . .
B16 B15 B17 58.7(2) . .
B13 B15 B17 90.3(2) . .
B20 B15 H15 122.3(12) . .
B14 B15 H15 119.9(12) . .
B16 B15 H15 118.9(12) . .
B13 B15 H15 132.0(12) . .
B17 B15 H15 131.0(12) . .
B11 B16 B17 110.2(2) . .
B11 B16 B15 110.3(2) . .
B17 B16 B15 62.4(2) . .
B11 B16 B18 56.4(2) . .
B17 B16 B18 58.7(2) . .
B15 B16 B18 102.3(2) . .
B11 B16 B14 56.3(2) . .
B17 B16 B14 102.3(2) . .
B15 B16 B14 58.8(2) . .
B18 B16 B14 89.8(2) . .
B11 B16 H16 119.5(13) . .
B17 B16 H16 121.2(13) . .
B15 B16 H16 120.1(13) . .
B18 B16 H16 131.9(13) . .
B14 B16 H16 130.2(13) . .
B20 B17 B18 109.4(2) . .
B20 B17 B16 109.3(2) . .
B18 B17 B16 62.2(2) . .
B20 B17 B19 56.1(2) . .
B18 B17 B19 58.6(2) . .
B16 B17 B19 102.1(2) . .
B20 B17 B15 55.7(2) . .
B18 B17 B15 102.2(2) . .
B16 B17 B15 58.8(2) . .
B19 B17 B15 90.0(2) . .
B20 B17 H17 120.4(12) . .
B18 B17 H17 120.6(12) . .
B16 B17 H17 121.2(12) . .
B19 B17 H17 130.5(12) . .
B15 B17 H17 131.5(12) . .
B11 B18 B19 110.5(2) . .
B11 B18 B17 110.5(2) . .
B19 B18 B17 62.6(2) . .
B11 B18 B12 56.2(2) . .
B19 B18 B12 59.13(15) . .
B17 B18 B12 102.7(2) . .
B11 B18 B16 56.1(2) . .
B19 B18 B16 102.8(2) . .
B17 B18 B16 59.2(2) . .
B12 B18 B16 89.8(2) . .
B11 B18 H18 120.6(12) . .
B19 B18 H18 120.0(12) . .
B17 B18 H18 119.1(12) . .
B12 B18 H18 132.0(12) . .
B16 B18 H18 130.6(12) . .
B20 B19 B18 109.6(2) . .
B20 B19 B12 109.2(2) . .
B18 B19 B12 62.2(2) . .
B20 B19 B17 56.0(2) . .
B18 B19 B17 58.8(2) . .
B12 B19 B17 102.2(2) . .
B20 B19 B13 55.8(2) . .
B18 B19 B13 102.3(2) . .
B12 B19 B13 58.60(15) . .
B17 B19 B13 90.2(2) . .
B20 B19 H19 120.3(12) . .
B18 B19 H19 121.5(12) . .
B12 B19 H19 120.3(12) . .
B17 B19 H19 131.9(12) . .
B13 B19 H19 129.8(12) . .
N3 B20 B15 128.6(2) . .
N3 B20 B17 127.5(2) . .
B15 B20 B17 68.5(2) . .
N3 B20 B19 126.5(2) . .
B15 B20 B19 104.9(2) . .
B17 B20 B19 67.9(2) . .
N3 B20 B13 127.3(2) . .
B15 B20 B13 68.1(2) . .
B17 B20 B13 105.1(2) . .
B19 B20 B13 68.6(2) . .
C2 C1 S1 109.7(2) . .
C2 C1 H1A 109.3(16) . .
S1 C1 H1A 106.8(16) . .
C2 C1 H1B 111.6(16) . .
S1 C1 H1B 107.4(16) . .
H1A C1 H1B 111.8(23) . .
C1 C2 C3 113.8(2) . .
C1 C2 H2A 111.7(18) . .
C3 C2 H2A 107.9(18) . .
C1 C2 H2B 107.7(16) . .
C3 C2 H2B 111.8(16) . .
H2A C2 H2B 103.4(23) . .
C4 C3 C2 112.1(2) . .
C4 C3 C6 110.1(2) . .
C2 C3 C6 112.6(2) . .
C4 C3 H3A 106.7(14) . .
C2 C3 H3A 106.1(14) . .
C6 C3 H3A 108.8(14) . .
C5 C4 C3 114.1(2) . .
C5 C4 H4A 110.1(14) . .
C3 C4 H4A 109.4(14) . .
C5 C4 H4B 108.6(15) . .
C3 C4 H4B 110.7(15) . .
H4A C4 H4B 103.4(20) . .
C4 C5 S1 109.9(2) . .
C4 C5 H5A 110.6(14) . .
S1 C5 H5A 108.7(14) . .
C4 C5 H5B 115.0(15) . .
S1 C5 H5B 103.9(15) . .
H5A C5 H5B 108.4(20) . .
C7 C6 C3 115.9(2) . .
C7 C6 H6A 110.8(14) . .
C3 C6 H6A 109.1(14) . .
C7 C6 H6B 108.6(13) . .
C3 C6 H6B 105.4(14) . .
H6A C6 H6B 106.5(19) . .
C6 C7 C8 113.8(2) . .
C6 C7 H7A 109.9(15) . .
C8 C7 H7A 107.9(15) . .
C6 C7 H7B 110.9(15) . .
C8 C7 H7B 107.0(15) . .
H7A C7 H7B 107.0(21) . .
C9 C8 C7 113.5(2) . .
C9 C8 H8A 107.2(14) . .
C7 C8 H8A 109.8(14) . .
C9 C8 H8B 112.9(17) . .
C7 C8 H8B 110.0(17) . .
H8A C8 H8B 102.8(21) . .
C10 C9 C8 113.9(3) . .
C10 C9 H9A 109.8(15) . .
C8 C9 H9A 109.2(15) . .
C10 C9 H9B 108.8(18) . .
C8 C9 H9B 107.3(18) . .
H9A C9 H9B 107.6(23) . .
C9 C10 H10A 109.3(20) . .
C9 C10 H10B 110.0(19) . .
H10A C10 H10B 109.8(27) . .
C9 C10 H10C 110.1(17) . .
H10A C10 H10C 109.1(25) . .
H10B C10 H10C 108.6(25) . .
C12 C11 S2 109.5(2) . .
C12 C11 H11A 111.2(15) . .
S2 C11 H11A 106.8(15) . .
C12 C11 H11B 113.4(14) . .
S2 C11 H11B 106.4(14) . .
H11A C11 H11B 109.2(21) . .
C11 C12 C13 114.7(2) . .
C11 C12 H12A 107.4(15) . .
C13 C12 H12A 108.7(15) . .
C11 C12 H12B 106.6(15) . .
C13 C12 H12B 110.5(15) . .
H12A C12 H12B 108.8(21) . .
C12 C13 C14 112.3(2) . .
C12 C13 C16 108.9(2) . .
C14 C13 C16 112.1(2) . .
C12 C13 H13A 109.3(14) . .
C14 C13 H13A 107.3(14) . .
C16 C13 H13A 106.8(14) . .
C15 C14 C13 113.6(2) . .
C15 C14 H14A 109.5(16) . .
C13 C14 H14A 110.8(16) . .
C15 C14 H14B 107.1(14) . .
C13 C14 H14B 111.4(14) . .
H14A C14 H14B 104.0(20) . .
C14 C15 S2 110.1(2) . .
C14 C15 H15A 112.8(14) . .
S2 C15 H15A 105.8(14) . .
C14 C15 H15B 111.5(15) . .
S2 C15 H15B 105.5(15) . .
H15A C15 H15B 110.7(21) . .
C17 C16 C13 116.6(2) . .
C17 C16 H16A 109.5(15) . .
C13 C16 H16A 110.3(15) . .
C17 C16 H16B 106.2(15) . .
C13 C16 H16B 108.3(15) . .
H16A C16 H16B 105.2(21) . .
C16 C17 C18 113.4(2) . .
C16 C17 H17A 109.9(14) . .
C18 C17 H17A 107.4(14) . .
C16 C17 H17B 109.6(14) . .
C18 C17 H17B 109.6(15) . .
H17A C17 H17B 106.7(20) . .
C19 C18 C17 114.8(2) . .
C19 C18 H18A 110.1(15) . .
C17 C18 H18A 109.4(15) . .
C19 C18 H18B 109.1(15) . .
C17 C18 H18B 107.3(15) . .
H18A C18 H18B 105.8(21) . .
C20 C19 C18 112.6(3) . .
C20 C19 H19A 110.1(16) . .
C18 C19 H19A 110.0(17) . .
C20 C19 H19B 109.4(17) . .
C18 C19 H19B 107.3(16) . .
H19A C19 H19B 107.3(23) . .
C19 C20 H20A 111.4(19) . .
C19 C20 H20B 111.7(21) . .
H20A C20 H20B 109.0(28) . .
C19 C20 H20C 109.3(20) . .
H20A C20 H20C 104.0(27) . .
H20B C20 H20C 111.2(29) . .

loop_
_geom_bond_atom_site_label_1
_geom_bond_atom_site_label_2
_geom_bond_distance
_geom_bond_site_symmetry_2
S1 C1 1.808(3) .
S1 C5 1.813(3) .
S1 B1 1.871(3) .
S2 C11 1.817(3) .
S2 C15 1.821(3) .
S2 B11 1.870(3) .
N1 N2 1.104(3) .
N1 B10 1.489(4) .
N3 N4 1.103(3) .
N3 B20 1.482(4) .
B1 B4 1.675(4) .
B1 B2 1.680(4) .
B1 B8 1.685(4) .
B1 B6 1.686(4) .
B2 B3 1.803(4) .
B2 B9 1.814(4) .
B2 B8 1.866(4) .
B2 B4 1.869(4) .
B2 H2 1.08(2) .
B3 B10 1.678(4) .
B3 B4 1.817(4) .
B3 B9 1.883(4) .
B3 B5 1.886(4) .
B3 H3 1.11(2) .
B4 B5 1.818(4) .
B4 B6 1.864(4) .
B4 H4 1.10(2) .
B5 B10 1.677(4) .
B5 B6 1.796(4) .
B5 B7 1.869(4) .
B5 H5 1.06(2) .
B6 B7 1.805(4) .
B6 B8 1.875(4) .
B6 H6 1.09(2) .
B7 B10 1.673(4) .
B7 B8 1.807(4) .
B7 B9 1.878(4) .
B7 H7 1.05(2) .
B8 B9 1.811(4) .
B8 H8 1.13(2) .
B9 B10 1.678(4) .
B9 H9 1.10(3) .
B11 B12 1.681(4) .
B11 B16 1.681(4) .
B11 B14 1.683(4) .
B11 B18 1.686(4) .
B12 B19 1.811(4) .
B12 B13 1.815(4) .
B12 B14 1.858(4) .
B12 B18 1.867(4) .
B12 H12 1.10(2) .
B13 B20 1.683(4) .
B13 B14 1.804(4) .
B13 B15 1.878(4) .
B13 B19 1.894(4) .
B13 H13 1.10(2) .
B14 B15 1.812(4) .
B14 B16 1.871(4) .
B14 H14 1.10(2) .
B15 B20 1.672(4) .
B15 B16 1.818(4) .
B15 B17 1.884(4) .
B15 H15 1.06(2) .
B16 B17 1.816(4) .
B16 B18 1.870(4) .
B16 H16 1.08(2) .
B17 B20 1.677(4) .
B17 B18 1.806(4) .
B17 B19 1.873(4) .
B17 H17 1.08(2) .
B18 B19 1.801(4) .
B18 H18 1.12(2) .
B19 B20 1.678(4) .
B19 H19 1.04(2) .
C1 C2 1.527(4) .
C1 H1A 0.94(3) .
C1 H1B 0.99(3) .
C2 C3 1.527(4) .
C2 H2A 0.88(3) .
C2 H2B 1.03(3) .
C3 C4 1.527(4) .
C3 C6 1.533(3) .
C3 H3A 0.91(2) .
C4 C5 1.525(4) .
C4 H4A 1.00(3) .
C4 H4B 0.98(3) .
C5 H5A 0.98(3) .
C5 H5B 0.98(3) .
C6 C7 1.520(4) .
C6 H6A 1.00(3) .
C6 H6B 0.98(2) .
C7 C8 1.529(4) .
C7 H7A 0.96(3) .
C7 H7B 0.98(3) .
C8 C9 1.529(4) .
C8 H8A 1.00(3) .
C8 H8B 0.97(3) .
C9 C10 1.510(4) .
C9 H9A 0.98(3) .
C9 H9B 0.97(3) .
C10 H10A 0.94(3) .
C10 H10B 1.06(4) .
C10 H10C 0.97(3) .
C11 C12 1.527(4) .
C11 H11A 0.93(2) .
C11 H11B 0.98(2) .
C12 C13 1.532(4) .
C12 H12A 0.97(3) .
C12 H12B 0.99(3) .
C13 C14 1.533(3) .
C13 C16 1.539(4) .
C13 H13A 0.93(2) .
C14 C15 1.524(4) .
C14 H14A 0.98(3) .
C14 H14B 0.99(2) .
C15 H15A 1.02(3) .
C15 H15B 0.95(3) .
C16 C17 1.516(4) .
C16 H16A 0.99(3) .
C16 H16B 0.98(3) .
C17 C18 1.528(4) .
C17 H17A 0.97(2) .
C17 H17B 1.00(3) .
C18 C19 1.521(4) .
C18 H18A 0.96(3) .
C18 H18B 0.98(3) .
C19 C20 1.521(4) .
C19 H19A 0.98(3) .
C19 H19B 0.98(3) .
C20 H20A 0.93(3) .
C20 H20B 0.96(4) .
C20 H20C 1.04(4) .

loop_
_geom_torsion_atom_site_label_1
_geom_torsion_atom_site_label_2
_geom_torsion_atom_site_label_3
_geom_torsion_atom_site_label_4
_geom_torsion
_geom_torsion_site_symmetry_1
_geom_torsion_site_symmetry_2
_geom_torsion_site_symmetry_3
_geom_torsion_site_symmetry_4
C1 S1 B1 B4 27.2(3) . . . .
C5 S1 B1 B4 129.5(3) . . . .
C1 S1 B1 B2 118.7(3) . . . .
C5 S1 B1 B2 -138.9(3) . . . .
C1 S1 B1 B8 -154.2(2) . . . .
C5 S1 B1 B8 -51.8(2) . . . .
C1 S1 B1 B6 -65.5(3) . . . .
C5 S1 B1 B6 36.8(3) . . . .
B4 B1 B2 B3 -24.7(2) . . . .
B8 B1 B2 B3 92.1(2) . . . .
B6 B1 B2 B3 33.6(3) . . . .
S1 B1 B2 B3 -149.8(2) . . . .
B4 B1 B2 B9 -92.3(2) . . . .
B8 B1 B2 B9 24.5(2) . . . .
B6 B1 B2 B9 -33.9(3) . . . .
S1 B1 B2 B9 142.7(2) . . . .
B4 B1 B2 B8 -116.8(2) . . . .
B8 B1 B2 B8 0.0 . . . .
B6 B1 B2 B8 -58.4(2) . . . .
S1 B1 B2 B8 118.2(3) . . . .
B4 B1 B2 B4 0.000(2) . . . .
B8 B1 B2 B4 116.8(2) . . . .
B6 B1 B2 B4 58.3(2) . . . .
S1 B1 B2 B4 -125.0(3) . . . .
B1 B2 B3 B10 -78.5(3) . . . .
B9 B2 B3 B10 24.8(2) . . . .
B8 B2 B3 B10 -19.8(3) . . . .
B4 B2 B3 B10 -102.3(2) . . . .
B1 B2 B3 B4 23.8(2) . . . .
B9 B2 B3 B4 127.1(2) . . . .
B8 B2 B3 B4 82.4(2) . . . .
B4 B2 B3 B4 0.000(2) . . . .
B1 B2 B3 B9 -103.3(2) . . . .
B9 B2 B3 B9 0.0 . . . .
B8 B2 B3 B9 -44.6(2) . . . .
B4 B2 B3 B9 -127.1(2) . . . .
B1 B2 B3 B5 -20.8(3) . . . .
B9 B2 B3 B5 82.5(2) . . . .
B8 B2 B3 B5 37.8(2) . . . .
B4 B2 B3 B5 -44.6(2) . . . .
B2 B1 B4 B3 24.4(2) . . . .
B8 B1 B4 B3 -33.6(3) . . . .
B6 B1 B4 B3 -91.7(2) . . . .
S1 B1 B4 B3 145.3(2) . . . .
B2 B1 B4 B5 91.5(2) . . . .
B8 B1 B4 B5 33.4(3) . . . .
B6 B1 B4 B5 -24.7(2) . . . .
S1 B1 B4 B5 -147.7(2) . . . .
B2 B1 B4 B6 116.2(2) . . . .
B8 B1 B4 B6 58.1(2) . . . .
B6 B1 B4 B6 0.000(1) . . . .
S1 B1 B4 B6 -123.0(3) . . . .
B2 B1 B4 B2 0.000(2) . . . .
B8 B1 B4 B2 -58.0(2) . . . .
B6 B1 B4 B2 -116.2(2) . . . .
S1 B1 B4 B2 120.8(3) . . . .
B10 B3 B4 B1 78.5(3) . . . .
B2 B3 B4 B1 -23.8(2) . . . .
B9 B3 B4 B1 20.6(3) . . . .
B5 B3 B4 B1 102.8(2) . . . .
B10 B3 B4 B5 -24.3(2) . . . .
B2 B3 B4 B5 -126.6(2) . . . .
B9 B3 B4 B5 -82.2(2) . . . .
B5 B3 B4 B5 0.0 . . . .
B10 B3 B4 B6 19.8(3) . . . .
B2 B3 B4 B6 -82.5(2) . . . .
B9 B3 B4 B6 -38.0(2) . . . .
B5 B3 B4 B6 44.1(2) . . . .
B10 B3 B4 B2 102.3(2) . . . .
B2 B3 B4 B2 0.000(2) . . . .
B9 B3 B4 B2 44.4(2) . . . .
B5 B3 B4 B2 126.6(2) . . . .
B1 B2 B4 B1 0.000(2) . . . .
B3 B2 B4 B1 152.9(2) . . . .
B9 B2 B4 B1 106.1(2) . . . .
B8 B2 B4 B1 48.1(2) . . . .
B1 B2 B4 B3 -152.9(2) . . . .
B3 B2 B4 B3 0.000(2) . . . .
B9 B2 B4 B3 -46.8(2) . . . .
B8 B2 B4 B3 -104.8(2) . . . .
B1 B2 B4 B5 -106.1(2) . . . .
B3 B2 B4 B5 46.7(2) . . . .
B9 B2 B4 B5 0.0(2) . . . .
B8 B2 B4 B5 -58.1(2) . . . .
B1 B2 B4 B6 -48.5(2) . . . .
B3 B2 B4 B6 104.3(2) . . . .
B9 B2 B4 B6 57.6(2) . . . .
B8 B2 B4 B6 -0.5(2) . . . .
B1 B4 B5 B10 -78.4(3) . . . .
B3 B4 B5 B10 24.3(2) . . . .
B6 B4 B5 B10 -102.6(2) . . . .
B2 B4 B5 B10 -20.1(3) . . . .
B1 B4 B5 B6 24.2(2) . . . .
B3 B4 B5 B6 126.9(2) . . . .
B6 B4 B5 B6 0.0 . . . .
B2 B4 B5 B6 82.5(2) . . . .
B1 B4 B5 B7 -20.4(3) . . . .
B3 B4 B5 B7 82.3(2) . . . .
B6 B4 B5 B7 -44.6(2) . . . .
B2 B4 B5 B7 37.8(2) . . . .
B1 B4 B5 B3 -102.7(2) . . . .
B3 B4 B5 B3 0.0 . . . .
B6 B4 B5 B3 -126.9(2) . . . .
B2 B4 B5 B3 -44.5(2) . . . .
B10 B3 B5 B10 0.0 . . . .
B2 B3 B5 B10 -105.5(2) . . . .
B4 B3 B5 B10 -152.0(2) . . . .
B9 B3 B5 B10 -47.4(2) . . . .
B10 B3 B5 B6 105.7(2) . . . .
B2 B3 B5 B6 0.3(2) . . . .
B4 B3 B5 B6 -46.3(2) . . . .
B9 B3 B5 B6 58.4(2) . . . .
B10 B3 B5 B4 152.0(2) . . . .
B2 B3 B5 B4 46.5(2) . . . .
B4 B3 B5 B4 0.0 . . . .
B9 B3 B5 B4 104.6(2) . . . .
B10 B3 B5 B7 47.6(2) . . . .
B2 B3 B5 B7 -57.9(2) . . . .
B4 B3 B5 B7 -104.4(2) . . . .
B9 B3 B5 B7 0.2(2) . . . .
B4 B1 B6 B5 25.1(2) . . . .
B2 B1 B6 B5 -33.5(3) . . . .
B8 B1 B6 B5 -91.7(2) . . . .
S1 B1 B6 B5 150.0(2) . . . .
B4 B1 B6 B7 92.3(2) . . . .
B2 B1 B6 B7 33.7(3) . . . .
B8 B1 B6 B7 -24.5(2) . . . .
S1 B1 B6 B7 -142.8(2) . . . .
B4 B1 B6 B4 0.0 . . . .
B2 B1 B6 B4 -58.6(2) . . . .
B8 B1 B6 B4 -116.9(2) . . . .
S1 B1 B6 B4 124.9(3) . . . .
B4 B1 B6 B8 116.9(2) . . . .
B2 B1 B6 B8 58.3(2) . . . .
B8 B1 B6 B8 0.0 . . . .
S1 B1 B6 B8 -118.2(3) . . . .
B10 B5 B6 B1 78.0(3) . . . .
B4 B5 B6 B1 -24.1(2) . . . .
B7 B5 B6 B1 102.7(2) . . . .
B3 B5 B6 B1 20.3(3) . . . .
B10 B5 B6 B7 -24.6(2) . . . .
B4 B5 B6 B7 -126.8(2) . . . .
B7 B5 B6 B7 0.000(1) . . . .
B3 B5 B6 B7 -82.4(2) . . . .
B10 B5 B6 B4 102.1(2) . . . .
B4 B5 B6 B4 0.0 . . . .
B7 B5 B6 B4 126.8(2) . . . .
B3 B5 B6 B4 44.3(2) . . . .
B10 B5 B6 B8 19.7(3) . . . .
B4 B5 B6 B8 -82.4(2) . . . .
B7 B5 B6 B8 44.3(2) . . . .
B3 B5 B6 B8 -38.1(2) . . . .
B1 B4 B6 B1 0.000(1) . . . .
B3 B4 B6 B1 106.0(2) . . . .
B5 B4 B6 B1 152.6(2) . . . .
B2 B4 B6 B1 48.3(2) . . . .
B1 B4 B6 B5 -152.6(2) . . . .
B3 B4 B6 B5 -46.5(2) . . . .
B5 B4 B6 B5 0.0 . . . .
B2 B4 B6 B5 -104.2(2) . . . .
B1 B4 B6 B7 -105.7(2) . . . .
B3 B4 B6 B7 0.3(2) . . . .
B5 B4 B6 B7 46.8(2) . . . .
B2 B4 B6 B7 -57.4(2) . . . .
B1 B4 B6 B8 -47.8(2) . . . .
B3 B4 B6 B8 58.2(2) . . . .
B5 B4 B6 B8 104.7(2) . . . .
B2 B4 B6 B8 0.5(2) . . . .
B1 B6 B7 B10 -78.7(3) . . . .
B5 B6 B7 B10 24.6(2) . . . .
B4 B6 B7 B10 -20.5(3) . . . .
B8 B6 B7 B10 -102.5(2) . . . .
B1 B6 B7 B8 23.8(2) . . . .
B5 B6 B7 B8 127.1(2) . . . .
B4 B6 B7 B8 82.0(2) . . . .
B8 B6 B7 B8 0.000(1) . . . .
B1 B6 B7 B5 -103.3(2) . . . .
B5 B6 B7 B5 0.000(2) . . . .
B4 B6 B7 B5 -45.1(2) . . . .
B8 B6 B7 B5 -127.1(2) . . . .
B1 B6 B7 B9 -20.6(3) . . . .
B5 B6 B7 B9 82.7(2) . . . .
B4 B6 B7 B9 37.6(2) . . . .
B8 B6 B7 B9 -44.4(2) . . . .
B10 B5 B7 B10 0.000(2) . . . .
B6 B5 B7 B10 -151.8(2) . . . .
B4 B5 B7 B10 -105.4(2) . . . .
B3 B5 B7 B10 -47.5(2) . . . .
B10 B5 B7 B6 151.8(2) . . . .
B6 B5 B7 B6 0.000(1) . . . .
B4 B5 B7 B6 46.4(2) . . . .
B3 B5 B7 B6 104.3(2) . . . .
B10 B5 B7 B8 105.4(2) . . . .
B6 B5 B7 B8 -46.4(2) . . . .
B4 B5 B7 B8 0.0(2) . . . .
B3 B5 B7 B8 57.9(2) . . . .
B10 B5 B7 B9 47.2(2) . . . .
B6 B5 B7 B9 -104.5(2) . . . .
B4 B5 B7 B9 -58.1(2) . . . .
B3 B5 B7 B9 -0.2(2) . . . .
B4 B1 B8 B7 -33.5(3) . . . .
B2 B1 B8 B7 -91.7(2) . . . .
B6 B1 B8 B7 24.5(2) . . . .
S1 B1 B8 B7 147.6(2) . . . .
B4 B1 B8 B9 33.7(3) . . . .
B2 B1 B8 B9 -24.5(2) . . . .
B6 B1 B8 B9 91.7(2) . . . .
S1 B1 B8 B9 -145.2(2) . . . .
B4 B1 B8 B2 58.3(2) . . . .
B2 B1 B8 B2 0.0 . . . .
B6 B1 B8 B2 116.2(2) . . . .
S1 B1 B8 B2 -120.7(3) . . . .
B4 B1 B8 B6 -58.0(2) . . . .
B2 B1 B8 B6 -116.2(2) . . . .
B6 B1 B8 B6 0.0 . . . .
S1 B1 B8 B6 123.1(3) . . . .
B10 B7 B8 B1 78.5(3) . . . .
B6 B7 B8 B1 -23.8(2) . . . .
B5 B7 B8 B1 20.3(3) . . . .
B9 B7 B8 B1 103.3(2) . . . .
B10 B7 B8 B9 -24.7(2) . . . .
B6 B7 B8 B9 -127.1(2) . . . .
B5 B7 B8 B9 -82.9(2) . . . .
B9 B7 B8 B9 0.000(1) . . . .
B10 B7 B8 B2 20.3(3) . . . .
B6 B7 B8 B2 -82.1(2) . . . .
B5 B7 B8 B2 -37.9(2) . . . .
B9 B7 B8 B2 45.0(2) . . . .
B10 B7 B8 B6 102.3(2) . . . .
B6 B7 B8 B6 0.000(1) . . . .
B5 B7 B8 B6 44.1(2) . . . .
B9 B7 B8 B6 127.1(2) . . . .
B1 B2 B8 B1 0.0 . . . .
B3 B2 B8 B1 -106.2(2) . . . .
B9 B2 B8 B1 -153.0(2) . . . .
B4 B2 B8 B1 -47.7(2) . . . .
B1 B2 B8 B7 106.0(2) . . . .
B3 B2 B8 B7 -0.2(2) . . . .
B9 B2 B8 B7 -47.0(2) . . . .
B4 B2 B8 B7 58.3(2) . . . .
B1 B2 B8 B9 153.0(2) . . . .
B3 B2 B8 B9 46.8(2) . . . .
B9 B2 B8 B9 0.0 . . . .
B4 B2 B8 B9 105.3(2) . . . .
B1 B2 B8 B6 48.2(2) . . . .
B3 B2 B8 B6 -58.0(2) . . . .
B9 B2 B8 B6 -104.8(2) . . . .
B4 B2 B8 B6 0.5(2) . . . .
B1 B6 B8 B1 0.0 . . . .
B5 B6 B8 B1 106.4(2) . . . .
B7 B6 B8 B1 152.9(2) . . . .
B4 B6 B8 B1 47.7(2) . . . .
B1 B6 B8 B7 -152.9(2) . . . .
B5 B6 B8 B7 -46.5(2) . . . .
B7 B6 B8 B7 0.000(1) . . . .
B4 B6 B8 B7 -105.2(2) . . . .
B1 B6 B8 B9 -106.4(2) . . . .
B5 B6 B8 B9 0.0(2) . . . .
B7 B6 B8 B9 46.5(2) . . . .
B4 B6 B8 B9 -58.7(2) . . . .
B1 B6 B8 B2 -48.2(2) . . . .
B5 B6 B8 B2 58.2(2) . . . .
B7 B6 B8 B2 104.7(2) . . . .
B4 B6 B8 B2 -0.5(2) . . . .
B1 B8 B9 B10 -78.1(3) . . . .
B7 B8 B9 B10 24.6(2) . . . .
B2 B8 B9 B10 -101.8(2) . . . .
B6 B8 B9 B10 -19.7(3) . . . .
B1 B8 B9 B2 23.7(2) . . . .
B7 B8 B9 B2 126.4(2) . . . .
B2 B8 B9 B2 0.0 . . . .
B6 B8 B9 B2 82.1(2) . . . .
B1 B8 B9 B7 -102.7(2) . . . .
B7 B8 B9 B7 0.000(2) . . . .
B2 B8 B9 B7 -126.4(2) . . . .
B6 B8 B9 B7 -44.3(2) . . . .
B1 B8 B9 B3 -20.3(3) . . . .
B7 B8 B9 B3 82.3(2) . . . .
B2 B8 B9 B3 -44.1(2) . . . .
B6 B8 B9 B3 38.0(2) . . . .
B1 B2 B9 B10 78.3(3) . . . .
B3 B2 B9 B10 -24.7(2) . . . .
B8 B2 B9 B10 102.2(2) . . . .
B4 B2 B9 B10 20.1(3) . . . .
B1 B2 B9 B8 -23.8(2) . . . .
B3 B2 B9 B8 -126.9(2) . . . .
B8 B2 B9 B8 0.0 . . . .
B4 B2 B9 B8 -82.1(2) . . . .
B1 B2 B9 B7 20.8(3) . . . .
B3 B2 B9 B7 -82.3(2) . . . .
B8 B2 B9 B7 44.6(2) . . . .
B4 B2 B9 B7 -37.5(2) . . . .
B1 B2 B9 B3 103.1(2) . . . .
B3 B2 B9 B3 0.0 . . . .
B8 B2 B9 B3 126.9(2) . . . .
B4 B2 B9 B3 44.8(2) . . . .
B10 B7 B9 B10 0.000(2) . . . .
B6 B7 B9 B10 -105.1(2) . . . .
B8 B7 B9 B10 -151.6(2) . . . .
B5 B7 B9 B10 -47.3(2) . . . .
B10 B7 B9 B8 151.6(2) . . . .
B6 B7 B9 B8 46.5(2) . . . .
B8 B7 B9 B8 0.000(1) . . . .
B5 B7 B9 B8 104.3(2) . . . .
B10 B7 B9 B2 105.1(2) . . . .
B6 B7 B9 B2 0.0(2) . . . .
B8 B7 B9 B2 -46.5(2) . . . .
B5 B7 B9 B2 57.7(2) . . . .
B10 B7 B9 B3 47.6(2) . . . .
B6 B7 B9 B3 -57.5(2) . . . .
B8 B7 B9 B3 -104.0(2) . . . .
B5 B7 B9 B3 0.2(2) . . . .
B10 B3 B9 B10 0.0 . . . .
B2 B3 B9 B10 151.4(2) . . . .
B4 B3 B9 B10 105.2(2) . . . .
B5 B3 B9 B10 47.3(2) . . . .
B10 B3 B9 B8 -105.3(2) . . . .
B2 B3 B9 B8 46.2(2) . . . .
B4 B3 B9 B8 -0.1(2) . . . .
B5 B3 B9 B8 -58.0(2) . . . .
B10 B3 B9 B2 -151.4(2) . . . .
B2 B3 B9 B2 0.0 . . . .
B4 B3 B9 B2 -46.3(2) . . . .
B5 B3 B9 B2 -104.2(2) . . . .
B10 B3 B9 B7 -47.5(2) . . . .
B2 B3 B9 B7 103.9(2) . . . .
B4 B3 B9 B7 57.7(2) . . . .
B5 B3 B9 B7 -0.2(2) . . . .
N2 N1 B10 B7 131.4(92) . . . .
N2 N1 B10 B5 42.1(94) . . . .
N2 N1 B10 B9 -136.2(92) . . . .
N2 N1 B10 B3 -46.0(94) . . . .
B6 B7 B10 N1 -144.3(3) . . . .
B8 B7 B10 N1 148.9(3) . . . .
B5 B7 B10 N1 -119.0(3) . . . .
B9 B7 B10 N1 123.3(3) . . . .
B6 B7 B10 B5 -25.3(2) . . . .
B8 B7 B10 B5 -92.1(2) . . . .
B5 B7 B10 B5 0.000(2) . . . .
B9 B7 B10 B5 -117.7(2) . . . .
B6 B7 B10 B9 92.4(2) . . . .
B8 B7 B10 B9 25.6(2) . . . .
B5 B7 B10 B9 117.7(2) . . . .
B9 B7 B10 B9 0.000(2) . . . .
B6 B7 B10 B3 33.5(3) . . . .
B8 B7 B10 B3 -33.3(3) . . . .
B5 B7 B10 B3 58.8(2) . . . .
B9 B7 B10 B3 -58.9(2) . . . .
B6 B5 B10 N1 148.5(2) . . . .
B4 B5 B10 N1 -145.1(2) . . . .
B7 B5 B10 N1 123.0(3) . . . .
B3 B5 B10 N1 -119.9(3) . . . .
B6 B5 B10 B7 25.5(2) . . . .
B4 B5 B10 B7 91.9(2) . . . .
B7 B5 B10 B7 0.000(2) . . . .
B3 B5 B10 B7 117.1(2) . . . .
B6 B5 B10 B9 -32.8(3) . . . .
B4 B5 B10 B9 33.5(3) . . . .
B7 B5 B10 B9 -58.3(2) . . . .
B3 B5 B10 B9 58.7(2) . . . .
B6 B5 B10 B3 -91.6(2) . . . .
B4 B5 B10 B3 -25.2(2) . . . .
B7 B5 B10 B3 -117.1(2) . . . .
B3 B5 B10 B3 0.0 . . . .
B8 B9 B10 N1 -148.8(3) . . . .
B2 B9 B10 N1 145.2(3) . . . .
B7 B9 B10 N1 -123.3(3) . . . .
B3 B9 B10 N1 119.7(3) . . . .
B8 B9 B10 B7 -25.5(2) . . . .
B2 B9 B10 B7 -91.5(2) . . . .
B7 B9 B10 B7 0.000(2) . . . .
B3 B9 B10 B7 -116.9(2) . . . .
B8 B9 B10 B5 32.7(3) . . . .
B2 B9 B10 B5 -33.4(3) . . . .
B7 B9 B10 B5 58.1(2) . . . .
B3 B9 B10 B5 -58.8(2) . . . .
B8 B9 B10 B3 91.5(2) . . . .
B2 B9 B10 B3 25.5(2) . . . .
B7 B9 B10 B3 116.9(2) . . . .
B3 B9 B10 B3 0.0 . . . .
B2 B3 B10 N1 -149.0(2) . . . .
B4 B3 B10 N1 144.6(3) . . . .
B9 B3 B10 N1 -123.3(3) . . . .
B5 B3 B10 N1 119.4(3) . . . .
B2 B3 B10 B7 33.1(3) . . . .
B4 B3 B10 B7 -33.3(3) . . . .
B9 B3 B10 B7 58.8(2) . . . .
B5 B3 B10 B7 -58.5(2) . . . .
B2 B3 B10 B5 91.6(2) . . . .
B4 B3 B10 B5 25.2(2) . . . .
B9 B3 B10 B5 117.3(2) . . . .
B5 B3 B10 B5 0.0 . . . .
B2 B3 B10 B9 -25.7(2) . . . .
B4 B3 B10 B9 -92.1(2) . . . .
B9 B3 B10 B9 0.0 . . . .
B5 B3 B10 B9 -117.3(2) . . . .
C11 S2 B11 B12 43.0(3) . . . .
C15 S2 B11 B12 144.9(2) . . . .
C11 S2 B11 B16 -138.5(2) . . . .
C15 S2 B11 B16 -36.6(3) . . . .
C11 S2 B11 B14 131.8(2) . . . .
C15 S2 B11 B14 -126.3(2) . . . .
C11 S2 B11 B18 -47.6(3) . . . .
C15 S2 B11 B18 54.3(3) . . . .
B16 B11 B12 B19 33.9(3) . . . .
B14 B11 B12 B19 92.1(2) . . . .
B18 B11 B12 B19 -24.3(2) . . . .
S2 B11 B12 B19 -147.3(2) . . . .
B16 B11 B12 B13 -33.8(3) . . . .
B14 B11 B12 B13 24.3(2) . . . .
B18 B11 B12 B13 -92.1(2) . . . .
S2 B11 B12 B13 145.0(2) . . . .
B16 B11 B12 B14 -58.2(2) . . . .
B14 B11 B12 B14 0.0 . . . .
B18 B11 B12 B14 -116.4(2) . . . .
S2 B11 B12 B14 120.6(3) . . . .
B16 B11 B12 B18 58.3(2) . . . .
B14 B11 B12 B18 116.4(2) . . . .
B18 B11 B12 B18 0.000(1) . . . .
S2 B11 B12 B18 -122.9(3) . . . .
B11 B12 B13 B20 78.5(3) . . . .
B19 B12 B13 B20 -24.4(2) . . . .
B14 B12 B13 B20 102.2(2) . . . .
B18 B12 B13 B20 19.8(3) . . . .
B11 B12 B13 B14 -23.7(2) . . . .
B19 B12 B13 B14 -126.7(2) . . . .
B14 B12 B13 B14 0.0 . . . .
B18 B12 B13 B14 -82.4(2) . . . .
B11 B12 B13 B15 21.0(2) . . . .
B19 B12 B13 B15 -82.0(2) . . . .
B14 B12 B13 B15 44.7(2) . . . .
B18 B12 B13 B15 -37.7(2) . . . .
B11 B12 B13 B19 103.0(2) . . . .
B19 B12 B13 B19 0.0 . . . .
B14 B12 B13 B19 126.7(2) . . . .
B18 B12 B13 B19 44.3(2) . . . .
B12 B11 B14 B13 -24.6(2) . . . .
B16 B11 B14 B13 92.0(2) . . . .
B18 B11 B14 B13 33.5(3) . . . .
S2 B11 B14 B13 -146.0(2) . . . .
B12 B11 B14 B15 -92.0(2) . . . .
B16 B11 B14 B15 24.6(2) . . . .
B18 B11 B14 B15 -33.9(3) . . . .
S2 B11 B14 B15 146.6(2) . . . .
B12 B11 B14 B12 0.0 . . . .
B16 B11 B14 B12 116.6(2) . . . .
B18 B11 B14 B12 58.1(2) . . . .
S2 B11 B14 B12 -121.4(3) . . . .
B12 B11 B14 B16 -116.6(2) . . . .
B16 B11 B14 B16 0.0 . . . .
B18 B11 B14 B16 -58.5(2) . . . .
S2 B11 B14 B16 122.0(3) . . . .
B20 B13 B14 B11 -77.8(3) . . . .
B12 B13 B14 B11 23.7(2) . . . .
B15 B13 B14 B11 -102.8(2) . . . .
B19 B13 B14 B11 -20.5(3) . . . .
B20 B13 B14 B15 25.0(2) . . . .
B12 B13 B14 B15 126.6(2) . . . .
B15 B13 B14 B15 0.000(2) . . . .
B19 B13 B14 B15 82.3(2) . . . .
B20 B13 B14 B12 -101.6(2) . . . .
B12 B13 B14 B12 0.0 . . . .
B15 B13 B14 B12 -126.6(2) . . . .
B19 B13 B14 B12 -44.2(2) . . . .
B20 B13 B14 B16 -19.4(3) . . . .
B12 B13 B14 B16 82.2(2) . . . .
B15 B13 B14 B16 -44.4(2) . . . .
B19 B13 B14 B16 38.0(2) . . . .
B11 B12 B14 B11 0.0 . . . .
B19 B12 B14 B11 -106.1(2) . . . .
B13 B12 B14 B11 -153.2(2) . . . .
B18 B12 B14 B11 -48.3(2) . . . .
B11 B12 B14 B13 153.2(2) . . . .
B19 B12 B14 B13 47.1(2) . . . .
B13 B12 B14 B13 0.0 . . . .
B18 B12 B14 B13 104.9(2) . . . .
B11 B12 B14 B15 106.3(2) . . . .
B19 B12 B14 B15 0.2(2) . . . .
B13 B12 B14 B15 -46.9(2) . . . .
B18 B12 B14 B15 58.0(2) . . . .
B11 B12 B14 B16 48.0(2) . . . .
B19 B12 B14 B16 -58.1(2) . . . .
B13 B12 B14 B16 -105.2(2) . . . .
B18 B12 B14 B16 -0.3(2) . . . .
B11 B14 B15 B20 78.5(3) . . . .
B13 B14 B15 B20 -25.2(2) . . . .
B12 B14 B15 B20 19.9(3) . . . .
B16 B14 B15 B20 102.3(2) . . . .
B11 B14 B15 B16 -23.8(2) . . . .
B13 B14 B15 B16 -127.5(2) . . . .
B12 B14 B15 B16 -82.4(2) . . . .
B16 B14 B15 B16 0.0 . . . .
B11 B14 B15 B13 103.7(2) . . . .
B13 B14 B15 B13 0.000(1) . . . .
B12 B14 B15 B13 45.1(2) . . . .
B16 B14 B15 B13 127.5(2) . . . .
B11 B14 B15 B17 20.7(3) . . . .
B13 B14 B15 B17 -83.0(2) . . . .
B12 B14 B15 B17 -37.9(2) . . . .
B16 B14 B15 B17 44.5(2) . . . .
B20 B13 B15 B20 0.000(2) . . . .
B14 B13 B15 B20 151.1(2) . . . .
B12 B13 B15 B20 104.8(2) . . . .
B19 B13 B15 B20 47.3(2) . . . .
B20 B13 B15 B14 -151.1(2) . . . .
B14 B13 B15 B14 0.000(1) . . . .
B12 B13 B15 B14 -46.3(2) . . . .
B19 B13 B15 B14 -103.8(2) . . . .
B20 B13 B15 B16 -105.3(2) . . . .
B14 B13 B15 B16 45.8(2) . . . .
B12 B13 B15 B16 -0.5(2) . . . .
B19 B13 B15 B16 -58.0(2) . . . .
B20 B13 B15 B17 -47.3(2) . . . .
B14 B13 B15 B17 103.8(2) . . . .
B12 B13 B15 B17 57.5(2) . . . .
B19 B13 B15 B17 0.0(2) . . . .
B12 B11 B16 B17 -33.7(3) . . . .
B14 B11 B16 B17 -91.6(2) . . . .
B18 B11 B16 B17 24.4(2) . . . .
S2 B11 B16 B17 147.5(2) . . . .
B12 B11 B16 B15 33.4(3) . . . .
B14 B11 B16 B15 -24.5(2) . . . .
B18 B11 B16 B15 91.5(2) . . . .
S2 B11 B16 B15 -145.4(2) . . . .
B12 B11 B16 B18 -58.2(2) . . . .
B14 B11 B16 B18 -116.0(2) . . . .
B18 B11 B16 B18 0.000(1) . . . .
S2 B11 B16 B18 123.0(3) . . . .
B12 B11 B16 B14 57.9(2) . . . .
B14 B11 B16 B14 0.0 . . . .
B18 B11 B16 B14 116.0(2) . . . .
S2 B11 B16 B14 -120.9(3) . . . .
B20 B15 B16 B11 -78.3(3) . . . .
B14 B15 B16 B11 23.8(2) . . . .
B13 B15 B16 B11 -20.1(3) . . . .
B17 B15 B16 B11 -102.9(2) . . . .
B20 B15 B16 B17 24.5(2) . . . .
B14 B15 B16 B17 126.6(2) . . . .
B13 B15 B16 B17 82.8(2) . . . .
B17 B15 B16 B17 0.0 . . . .
B20 B15 B16 B18 -19.9(3) . . . .
B14 B15 B16 B18 82.2(2) . . . .
B13 B15 B16 B18 38.3(2) . . . .
B17 B15 B16 B18 -44.5(2) . . . .
B20 B15 B16 B14 -102.1(2) . . . .
B14 B15 B16 B14 0.0 . . . .
B13 B15 B16 B14 -43.8(2) . . . .
B17 B15 B16 B14 -126.6(2) . . . .
B11 B14 B16 B11 0.0 . . . .
B13 B14 B16 B11 -106.6(2) . . . .
B15 B14 B16 B11 -153.0(2) . . . .
B12 B14 B16 B11 -48.2(2) . . . .
B11 B14 B16 B17 106.2(2) . . . .
B13 B14 B16 B17 -0.4(2) . . . .
B15 B14 B16 B17 -46.7(2) . . . .
B12 B14 B16 B17 58.1(2) . . . .
B11 B14 B16 B15 153.0(2) . . . .
B13 B14 B16 B15 46.3(2) . . . .
B15 B14 B16 B15 0.0 . . . .
B12 B14 B16 B15 104.8(2) . . . .
B11 B14 B16 B18 48.4(2) . . . .
B13 B14 B16 B18 -58.2(2) . . . .
B15 B14 B16 B18 -104.5(2) . . . .
B12 B14 B16 B18 0.3(2) . . . .
B11 B16 B17 B20 78.5(3) . . . .
B15 B16 B17 B20 -24.5(2) . . . .
B18 B16 B17 B20 102.3(2) . . . .
B14 B16 B17 B20 20.2(2) . . . .
B11 B16 B17 B18 -23.8(2) . . . .
B15 B16 B17 B18 -126.7(2) . . . .
B18 B16 B17 B18 0.000(1) . . . .
B14 B16 B17 B18 -82.1(2) . . . .
B11 B16 B17 B19 20.5(3) . . . .
B15 B16 B17 B19 -82.5(2) . . . .
B18 B16 B17 B19 44.3(2) . . . .
B14 B16 B17 B19 -37.8(2) . . . .
B11 B16 B17 B15 103.0(2) . . . .
B15 B16 B17 B15 0.0 . . . .
B18 B16 B17 B15 126.7(2) . . . .
B14 B16 B17 B15 44.7(2) . . . .
B20 B15 B17 B20 0.000(1) . . . .
B14 B15 B17 B20 105.3(2) . . . .
B16 B15 B17 B20 151.8(2) . . . .
B13 B15 B17 B20 47.5(2) . . . .
B20 B15 B17 B18 -105.3(2) . . . .
B14 B15 B17 B18 0.0(2) . . . .
B16 B15 B17 B18 46.5(2) . . . .
B13 B15 B17 B18 -57.8(2) . . . .
B20 B15 B17 B16 -151.8(2) . . . .
B14 B15 B17 B16 -46.4(2) . . . .
B16 B15 B17 B16 0.0 . . . .
B13 B15 B17 B16 -104.2(2) . . . .
B20 B15 B17 B19 -47.5(2) . . . .
B14 B15 B17 B19 57.8(2) . . . .
B16 B15 B17 B19 104.2(2) . . . .
B13 B15 B17 B19 0.0(2) . . . .
B12 B11 B18 B19 24.5(2) . . . .
B16 B11 B18 B19 -91.9(2) . . . .
B14 B11 B18 B19 -33.4(3) . . . .
S2 B11 B18 B19 146.1(2) . . . .
B12 B11 B18 B17 91.8(2) . . . .
B16 B11 B18 B17 -24.6(2) . . . .
B14 B11 B18 B17 33.9(3) . . . .
S2 B11 B18 B17 -146.6(2) . . . .
B12 B11 B18 B12 0.000(1) . . . .
B16 B11 B18 B12 -116.5(2) . . . .
B14 B11 B18 B12 -57.9(2) . . . .
S2 B11 B18 B12 121.6(3) . . . .
B12 B11 B18 B16 116.5(2) . . . .
B16 B11 B18 B16 0.000(2) . . . .
B14 B11 B18 B16 58.6(2) . . . .
S2 B11 B18 B16 -121.9(3) . . . .
B20 B17 B18 B11 -78.4(3) . . . .
B16 B17 B18 B11 23.8(2) . . . .
B19 B17 B18 B11 -103.2(2) . . . .
B15 B17 B18 B11 -20.8(3) . . . .
B20 B17 B18 B19 24.8(2) . . . .
B16 B17 B18 B19 126.9(2) . . . .
B19 B17 B18 B19 0.0 . . . .
B15 B17 B18 B19 82.4(2) . . . .
B20 B17 B18 B12 -20.0(3) . . . .
B16 B17 B18 B12 82.1(2) . . . .
B19 B17 B18 B12 -44.8(2) . . . .
B15 B17 B18 B12 37.6(2) . . . .
B20 B17 B18 B16 -102.1(2) . . . .
B16 B17 B18 B16 0.000(1) . . . .
B19 B17 B18 B16 -126.9(2) . . . .
B15 B17 B18 B16 -44.5(2) . . . .
B11 B12 B18 B11 0.000(1) . . . .
B19 B12 B18 B11 153.1(2) . . . .
B13 B12 B18 B11 106.3(2) . . . .
B14 B12 B18 B11 48.3(2) . . . .
B11 B12 B18 B19 -153.1(2) . . . .
B19 B12 B18 B19 0.000(1) . . . .
B13 B12 B18 B19 -46.8(2) . . . .
B14 B12 B18 B19 -104.8(2) . . . .
B11 B12 B18 B17 -106.3(2) . . . .
B19 B12 B18 B17 46.8(2) . . . .
B13 B12 B18 B17 0.0(2) . . . .
B14 B12 B18 B17 -58.0(2) . . . .
B11 B12 B18 B16 -48.0(2) . . . .
B19 B12 B18 B16 105.1(2) . . . .
B13 B12 B18 B16 58.3(2) . . . .
B14 B12 B18 B16 0.3(2) . . . .
B11 B16 B18 B11 0.000(1) . . . .
B17 B16 B18 B11 -153.0(2) . . . .
B15 B16 B18 B11 -106.3(2) . . . .
B14 B16 B18 B11 -48.4(2) . . . .
B11 B16 B18 B19 106.3(2) . . . .
B17 B16 B18 B19 -46.7(2) . . . .
B15 B16 B18 B19 -0.1(2) . . . .
B14 B16 B18 B19 57.9(2) . . . .
B11 B16 B18 B17 153.0(2) . . . .
B17 B16 B18 B17 0.000(1) . . . .
B15 B16 B18 B17 46.6(2) . . . .
B14 B16 B18 B17 104.6(2) . . . .
B11 B16 B18 B12 48.1(2) . . . .
B17 B16 B18 B12 -104.9(2) . . . .
B15 B16 B18 B12 -58.3(2) . . . .
B14 B16 B18 B12 -0.3(2) . . . .
B11 B18 B19 B20 78.3(2) . . . .
B17 B18 B19 B20 -24.8(2) . . . .
B12 B18 B19 B20 102.0(2) . . . .
B16 B18 B19 B20 20.0(2) . . . .
B11 B18 B19 B12 -23.7(2) . . . .
B17 B18 B19 B12 -126.7(2) . . . .
B12 B18 B19 B12 0.0 . . . .
B16 B18 B19 B12 -82.0(2) . . . .
B11 B18 B19 B17 103.1(2) . . . .
B17 B18 B19 B17 0.0 . . . .
B12 B18 B19 B17 126.7(2) . . . .
B16 B18 B19 B17 44.7(2) . . . .
B11 B18 B19 B13 20.5(2) . . . .
B17 B18 B19 B13 -82.6(2) . . . .
B12 B18 B19 B13 44.1(2) . . . .
B16 B18 B19 B13 -37.9(2) . . . .
B11 B12 B19 B20 -78.8(3) . . . .
B13 B12 B19 B20 24.6(2) . . . .
B14 B12 B19 B20 -20.1(3) . . . .
B18 B12 B19 B20 -102.6(2) . . . .
B11 B12 B19 B18 23.7(2) . . . .
B13 B12 B19 B18 127.1(2) . . . .
B14 B12 B19 B18 82.4(2) . . . .
B18 B12 B19 B18 0.000(1) . . . .
B11 B12 B19 B17 -20.8(3) . . . .
B13 B12 B19 B17 82.6(2) . . . .
B14 B12 B19 B17 37.9(2) . . . .
B18 B12 B19 B17 -44.6(2) . . . .
B11 B12 B19 B13 -103.4(2) . . . .
B13 B12 B19 B13 0.0 . . . .
B14 B12 B19 B13 -44.7(2) . . . .
B18 B12 B19 B13 -127.1(2) . . . .
B20 B17 B19 B20 0.0 . . . .
B18 B17 B19 B20 151.6(2) . . . .
B16 B17 B19 B20 105.2(2) . . . .
B15 B17 B19 B20 47.2(2) . . . .
B20 B17 B19 B18 -151.6(2) . . . .
B18 B17 B19 B18 0.0 . . . .
B16 B17 B19 B18 -46.3(2) . . . .
B15 B17 B19 B18 -104.3(2) . . . .
B20 B17 B19 B12 -105.0(2) . . . .
B18 B17 B19 B12 46.5(2) . . . .
B16 B17 B19 B12 0.2(2) . . . .
B15 B17 B19 B12 -57.8(2) . . . .
B20 B17 B19 B13 -47.2(2) . . . .
B18 B17 B19 B13 104.3(2) . . . .
B16 B17 B19 B13 58.0(2) . . . .
B15 B17 B19 B13 0.0(2) . . . .
B20 B13 B19 B20 0.000(1) . . . .
B14 B13 B19 B20 -105.5(2) . . . .
B12 B13 B19 B20 -151.6(2) . . . .
B15 B13 B19 B20 -47.4(2) . . . .
B20 B13 B19 B18 105.4(2) . . . .
B14 B13 B19 B18 0.0(2) . . . .
B12 B13 B19 B18 -46.2(2) . . . .
B15 B13 B19 B18 58.1(2) . . . .
B20 B13 B19 B12 151.6(2) . . . .
B14 B13 B19 B12 46.2(2) . . . .
B12 B13 B19 B12 0.0 . . . .
B15 B13 B19 B12 104.3(2) . . . .
B20 B13 B19 B17 47.4(2) . . . .
B14 B13 B19 B17 -58.1(2) . . . .
B12 B13 B19 B17 -104.3(2) . . . .
B15 B13 B19 B17 0.0(2) . . . .
N4 N3 B20 B15 168.9(1000) . . . .
N4 N3 B20 B17 77.7(162) . . . .
N4 N3 B20 B19 -11.0(163) . . . .
N4 N3 B20 B13 -100.6(161) . . . .
B14 B15 B20 N3 146.9(2) . . . .
B16 B15 B20 N3 -146.9(3) . . . .
B13 B15 B20 N3 121.0(3) . . . .
B17 B15 B20 N3 -121.5(3) . . . .
B14 B15 B20 B17 -91.6(2) . . . .
B16 B15 B20 B17 -25.4(2) . . . .
B13 B15 B20 B17 -117.5(2) . . . .
B17 B15 B20 B17 0.0 . . . .
B14 B15 B20 B19 -33.2(3) . . . .
B16 B15 B20 B19 33.0(3) . . . .
B13 B15 B20 B19 -59.1(2) . . . .
B17 B15 B20 B19 58.4(2) . . . .
B14 B15 B20 B13 25.9(2) . . . .
B16 B15 B20 B13 92.1(2) . . . .
B13 B15 B20 B13 0.000(2) . . . .
B17 B15 B20 B13 117.5(2) . . . .
B18 B17 B20 N3 -145.3(2) . . . .
B16 B17 B20 N3 148.3(2) . . . .
B19 B17 B20 N3 -119.8(3) . . . .
B15 B17 B20 N3 122.9(3) . . . .
B18 B17 B20 B15 91.8(2) . . . .
B16 B17 B20 B15 25.4(2) . . . .
B19 B17 B20 B15 117.3(2) . . . .
B15 B17 B20 B15 0.0 . . . .
B18 B17 B20 B19 -25.5(2) . . . .
B16 B17 B20 B19 -91.9(2) . . . .
B19 B17 B20 B19 0.0 . . . .
B15 B17 B20 B19 -117.3(2) . . . .
B18 B17 B20 B13 33.3(3) . . . .
B16 B17 B20 B13 -33.1(3) . . . .
B19 B17 B20 B13 58.8(2) . . . .
B15 B17 B20 B13 -58.5(2) . . . .
B18 B19 B20 N3 146.8(2) . . . .
B12 B19 B20 N3 -146.8(2) . . . .
B17 B19 B20 N3 121.1(3) . . . .
B13 B19 B20 N3 -121.4(3) . . . .
B18 B19 B20 B15 -33.2(3) . . . .
B12 B19 B20 B15 33.3(3) . . . .
B17 B19 B20 B15 -58.8(2) . . . .
B13 B19 B20 B15 58.7(2) . . . .
B18 B19 B20 B17 25.6(2) . . . .
B12 B19 B20 B17 92.1(2) . . . .
B17 B19 B20 B17 0.0 . . . .
B13 B19 B20 B17 117.5(2) . . . .
B18 B19 B20 B13 -91.9(2) . . . .
B12 B19 B20 B13 -25.4(2) . . . .
B17 B19 B20 B13 -117.5(2) . . . .
B13 B19 B20 B13 0.0 . . . .
B14 B13 B20 N3 -148.6(2) . . . .
B12 B13 B20 N3 145.6(2) . . . .
B15 B13 B20 N3 -122.6(3) . . . .
B19 B13 B20 N3 120.3(3) . . . .
B14 B13 B20 B15 -26.0(2) . . . .
B12 B13 B20 B15 -91.8(2) . . . .
B15 B13 B20 B15 0.000(2) . . . .
B19 B13 B20 B15 -117.1(2) . . . .
B14 B13 B20 B17 32.7(3) . . . .
B12 B13 B20 B17 -33.0(3) . . . .
B15 B13 B20 B17 58.7(2) . . . .
B19 B13 B20 B17 -58.4(2) . . . .
B14 B13 B20 B19 91.1(2) . . . .
B12 B13 B20 B19 25.3(2) . . . .
B15 B13 B20 B19 117.1(2) . . . .
B19 B13 B20 B19 0.0 . . . .
C5 S1 C1 C2 59.2(2) . . . .
B1 S1 C1 C2 166.0(2) . . . .
S1 C1 C2 C3 -63.0(3) . . . .
C1 C2 C3 C4 57.8(4) . . . .
C1 C2 C3 C6 -177.4(3) . . . .
C2 C3 C4 C5 -57.3(3) . . . .
C6 C3 C4 C5 176.4(2) . . . .
C3 C4 C5 S1 62.1(3) . . . .
C1 S1 C5 C4 -58.7(2) . . . .
B1 S1 C5 C4 -167.2(2) . . . .
C4 C3 C6 C7 -176.6(2) . . . .
C2 C3 C6 C7 57.4(3) . . . .
C3 C6 C7 C8 174.9(3) . . . .
C6 C7 C8 C9 -170.4(3) . . . .
C7 C8 C9 C10 177.8(3) . . . .
C15 S2 C11 C12 58.9(2) . . . .
B11 S2 C11 C12 166.4(2) . . . .
S2 C11 C12 C13 -62.2(3) . . . .
C11 C12 C13 C14 56.8(3) . . . .
C11 C12 C13 C16 -178.4(2) . . . .
C12 C13 C14 C15 -56.7(3) . . . .
C16 C13 C14 C15 -179.6(2) . . . .
C13 C14 C15 S2 62.8(3) . . . .
C11 S2 C15 C14 -59.9(2) . . . .
B11 S2 C15 C14 -167.0(2) . . . .
C12 C13 C16 C17 174.9(3) . . . .
C14 C13 C16 C17 -60.3(3) . . . .
C13 C16 C17 C18 -173.7(2) . . . .
C16 C17 C18 C19 175.5(3) . . . .
C17 C18 C19 C20 -179.3(3) . . . .
